data_4335396
loop_
_publ_author_name
'Arpita Jana'
'N\'uria Aliaga-Alcalde'
'Eliseo Ruiz'
'Sasankasekhar Mohanta'

_publ_section_title
;
 Structures, Magnetochemistry, Spectroscopy, Theoretical Study, and
 Catechol Oxidase Activity of Dinuclear and Dimer-of-Dinuclear
 Mixed-Valence MnIIIMnII Complexes Derived from a Macrocyclic Ligand
;
_journal_name_full 'Inorganic Chemistry'
_journal_page_first 7732
_journal_page_last 7746
_journal_paper_doi 10.1021/ic400916h
_journal_volume 52
_journal_year 2013
_chemical_formula_sum 'C69 H80 Cl3 Mn4 N8 O24'
_chemical_formula_weight 1731.52
_chemical_name_systematic
; 
 ? 
;
_space_group_IT_number 14
_symmetry_cell_setting monoclinic
_symmetry_space_group_name_Hall '-P 2yn'
_symmetry_space_group_name_H-M 'P 1 21/n 1'
_atom_sites_solution_hydrogens geom
_atom_sites_solution_primary direct
_atom_sites_solution_secondary difmap
_audit_creation_method SHELXL-97
_cell_angle_alpha 90.00
_cell_angle_beta 96.6960(10)
_cell_angle_gamma 90.00
_cell_formula_units_Z 4
_cell_length_a 12.0581(5)
_cell_length_b 34.9133(13)
_cell_length_c 19.5573(7)
_cell_measurement_temperature 296(2)
_cell_volume 8177.2(5)
_computing_cell_refinement 'Bruker SAINT'
_computing_data_collection 'Bruker APEX2'
_computing_data_reduction 'Bruker SAINT'
_computing_molecular_graphics 'Bruker SHELXTL'
_computing_publication_material 'Bruker SHELXTL'
_computing_structure_refinement 'SHELXL-97 (Sheldrick, 2008)'
_computing_structure_solution 'SHELXS-97 (Sheldrick, 2008)'
_diffrn_ambient_temperature 296(2)
_diffrn_measured_fraction_theta_full 0.979
_diffrn_measured_fraction_theta_max 0.979
_diffrn_measurement_device_type 'Bruker APEX-II CCD'
_diffrn_measurement_method '\f and \w scans'
_diffrn_radiation_monochromator graphite
_diffrn_radiation_source 'fine-focus sealed tube'
_diffrn_radiation_type MoK\a
_diffrn_radiation_wavelength 0.71073
_diffrn_reflns_av_R_equivalents 0.0472
_diffrn_reflns_av_sigmaI/netI 0.0420
_diffrn_reflns_limit_h_max 14
_diffrn_reflns_limit_h_min -16
_diffrn_reflns_limit_k_max 46
_diffrn_reflns_limit_k_min -46
_diffrn_reflns_limit_l_max 22
_diffrn_reflns_limit_l_min -26
_diffrn_reflns_number 110381
_diffrn_reflns_theta_full 28.27
_diffrn_reflns_theta_max 28.27
_diffrn_reflns_theta_min 1.17
_exptl_absorpt_coefficient_mu 0.777
_exptl_absorpt_correction_T_max 0.8727
_exptl_absorpt_correction_T_min 0.8294
_exptl_absorpt_correction_type multi-scan
_exptl_absorpt_process_details 'SADABS-97 (Sheldrick, 2008)'
_exptl_crystal_colour 'dark red'
_exptl_crystal_density_diffrn 1.406
_exptl_crystal_description cubic
_exptl_crystal_F_000 3572
_exptl_crystal_size_max 0.25
_exptl_crystal_size_mid 0.20
_exptl_crystal_size_min 0.18
_refine_diff_density_max 0.799
_refine_diff_density_min -0.787
_refine_diff_density_rms 0.072
_refine_ls_extinction_method none
_refine_ls_goodness_of_fit_ref 1.360
_refine_ls_hydrogen_treatment mixed
_refine_ls_matrix_type full
_refine_ls_number_parameters 1076
_refine_ls_number_reflns 19833
_refine_ls_number_restraints 2
_refine_ls_restrained_S_all 1.360
_refine_ls_R_factor_all 0.0969
_refine_ls_R_factor_gt 0.0597
_refine_ls_shift/su_max 0.002
_refine_ls_shift/su_mean 0.000
_refine_ls_structure_factor_coef Fsqd
_refine_ls_weighting_details 'calc w=1/[\s^2^(Fo^2^)+(0.0800P)^2^+0.7900P] where P=(Fo^2^+2Fc^2^)/3'
_refine_ls_weighting_scheme calc
_refine_ls_wR_factor_gt 0.1712
_refine_ls_wR_factor_ref 0.1928
_reflns_number_gt 12929
_reflns_number_total 19833
_reflns_threshold_expression >2sigma(I)
_cod_data_source_file ic400916h_si_002_3.cif
_cod_data_source_block 3
_cod_database_code 4335396

loop_
_symmetry_equiv_pos_as_xyz
'x, y, z'
'-x+1/2, y+1/2, -z+1/2'
'-x, -y, -z'
'x-1/2, -y-1/2, z-1/2'

loop_
_atom_site_label
_atom_site_type_symbol
_atom_site_fract_x
_atom_site_fract_y
_atom_site_fract_z
_atom_site_U_iso_or_equiv
_atom_site_adp_type
_atom_site_occupancy
_atom_site_symmetry_multiplicity
_atom_site_calc_flag
_atom_site_refinement_flags
C1 C 0.5885(3) 0.57391(9) 1.00307(16) 0.0480(7) Uani 1 1 d .
C2 C 0.4817(3) 0.57197(10) 0.96491(17) 0.0560(8) Uani 1 1 d .
C3 C 0.3979(3) 0.55102(11) 0.9921(2) 0.0671(10) Uani 1 1 d .
H3 H 0.3277 0.5501 0.9668 0.081 Uiso 1 1 calc R
C4 C 0.4132(4) 0.53177(11) 1.0538(2) 0.0712(11) Uani 1 1 d .
C5 C 0.5188(4) 0.53308(10) 1.08991(19) 0.0662(10) Uani 1 1 d .
H5 H 0.5327 0.5197 1.1311 0.079 Uiso 1 1 calc R
C6 C 0.6054(3) 0.55408(9) 1.06591(17) 0.0536(8) Uani 1 1 d .
C7 C 0.4500(3) 0.59009(10) 0.89809(19) 0.0629(9) Uani 1 1 d .
H7 H 0.3765 0.5864 0.8790 0.075 Uiso 1 1 calc R
C8 C 0.3176(4) 0.51019(14) 1.0807(3) 0.0955(15) Uani 1 1 d .
H8A H 0.2682 0.5281 1.0988 0.143 Uiso 1 1 calc R
H8B H 0.3470 0.4929 1.1164 0.143 Uiso 1 1 calc R
H8C H 0.2773 0.4960 1.0438 0.143 Uiso 1 1 calc R
C9 C 0.7129(3) 0.55166(9) 1.10557(16) 0.0562(9) Uani 1 1 d .
H9 H 0.7222 0.5323 1.1385 0.067 Uiso 1 1 calc R
C10 C 0.9048(3) 0.56332(10) 1.14064(18) 0.0592(9) Uani 1 1 d .
H10A H 0.9575 0.5560 1.1091 0.071 Uiso 1 1 calc R
H10B H 0.8933 0.5413 1.1692 0.071 Uiso 1 1 calc R
C11 C 0.9554(3) 0.59556(10) 1.18645(18) 0.0619(9) Uani 1 1 d .
C12 C 0.8737(4) 0.60876(14) 1.2352(2) 0.0869(14) Uani 1 1 d .
H12A H 0.9099 0.6267 1.2676 0.130 Uiso 1 1 calc R
H12B H 0.8489 0.5871 1.2595 0.130 Uiso 1 1 calc R
H12C H 0.8106 0.6208 1.2093 0.130 Uiso 1 1 calc R
C13 C 1.0614(4) 0.57965(14) 1.2276(2) 0.0907(15) Uani 1 1 d .
H13A H 1.1125 0.5714 1.1964 0.136 Uiso 1 1 calc R
H13B H 1.0423 0.5583 1.2548 0.136 Uiso 1 1 calc R
H13C H 1.0957 0.5993 1.2573 0.136 Uiso 1 1 calc R
C14 C 0.9921(3) 0.62877(11) 1.1443(2) 0.0715(11) Uani 1 1 d .
H14A H 1.0275 0.6478 1.1757 0.086 Uiso 1 1 calc R
H14B H 1.0481 0.6195 1.1166 0.086 Uiso 1 1 calc R
C15 C 0.9065(3) 0.68446(9) 1.09513(16) 0.0531(8) Uani 1 1 d .
H15 H 0.9553 0.6965 1.1288 0.064 Uiso 1 1 calc R
C16 C 0.8431(3) 0.70928(8) 1.04510(15) 0.0468(7) Uani 1 1 d .
C17 C 0.8526(3) 0.74907(9) 1.05617(17) 0.0554(8) Uani 1 1 d .
H17 H 0.8932 0.7579 1.0964 0.066 Uiso 1 1 calc R
C18 C 0.8044(3) 0.77508(9) 1.00985(17) 0.0549(8) Uani 1 1 d .
C19 C 0.7471(3) 0.76107(9) 0.94963(16) 0.0526(8) Uani 1 1 d .
H19 H 0.7151 0.7785 0.9172 0.063 Uiso 1 1 calc R
C20 C 0.7352(3) 0.72215(8) 0.93539(15) 0.0442(7) Uani 1 1 d .
C21 C 0.7826(3) 0.69546(8) 0.98420(15) 0.0417(7) Uani 1 1 d .
C22 C 0.8135(4) 0.81782(10) 1.0231(2) 0.0769(12) Uani 1 1 d .
H22A H 0.7664 0.8248 1.0574 0.115 Uiso 1 1 calc R
H22B H 0.7904 0.8314 0.9812 0.115 Uiso 1 1 calc R
H22C H 0.8895 0.8243 1.0391 0.115 Uiso 1 1 calc R
C23 C 0.6699(3) 0.71234(9) 0.86942(15) 0.0490(8) Uani 1 1 d .
H23 H 0.6404 0.7331 0.8435 0.059 Uiso 1 1 calc R
C24 C 0.5731(3) 0.68041(9) 0.77705(15) 0.0545(8) Uani 1 1 d .
H24A H 0.6066 0.6654 0.7431 0.065 Uiso 1 1 calc R
H24B H 0.5673 0.7066 0.7606 0.065 Uiso 1 1 calc R
C25 C 0.4573(3) 0.66532(10) 0.78236(16) 0.0559(8) Uani 1 1 d .
C26 C 0.4010(4) 0.68681(14) 0.8381(2) 0.0836(13) Uani 1 1 d .
H26A H 0.4433 0.6828 0.8822 0.125 Uiso 1 1 calc R
H26B H 0.3265 0.6773 0.8390 0.125 Uiso 1 1 calc R
H26C H 0.3984 0.7137 0.8278 0.125 Uiso 1 1 calc R
C27 C 0.3892(4) 0.67180(14) 0.71158(19) 0.0805(12) Uani 1 1 d .
H27A H 0.3781 0.6988 0.7040 0.121 Uiso 1 1 calc R
H27B H 0.3181 0.6593 0.7105 0.121 Uiso 1 1 calc R
H27C H 0.4291 0.6614 0.6762 0.121 Uiso 1 1 calc R
C28 C 0.4559(3) 0.62248(11) 0.79455(19) 0.0656(10) Uani 1 1 d .
H28A H 0.3790 0.6138 0.7893 0.079 Uiso 1 1 calc R
H28B H 0.4932 0.6100 0.7593 0.079 Uiso 1 1 calc R
C29 C 0.9319(3) 0.59328(10) 0.92555(19) 0.0599(9) Uani 1 1 d .
C30 C 1.0347(4) 0.57416(14) 0.9047(2) 0.0846(13) Uani 1 1 d .
H30A H 1.0258 0.5715 0.8549 0.101 Uiso 1 1 calc R
H30B H 1.0982 0.5908 0.9171 0.101 Uiso 1 1 calc R
C31 C 1.0592(6) 0.53778(18) 0.9340(4) 0.160(3) Uani 1 1 d .
H31A H 1.0567 0.5391 0.9828 0.240 Uiso 1 1 calc R
H31B H 1.1325 0.5300 0.9250 0.240 Uiso 1 1 calc R
H31C H 1.0052 0.5195 0.9142 0.240 Uiso 1 1 calc R
C32 C 0.5517(4) 0.66501(16) 1.0529(3) 0.1010(17) Uani 1 1 d .
C34 C 0.7201(3) 0.57716(10) 0.75169(16) 0.0589(9) Uani 1 1 d .
C35 C 0.7463(6) 0.54291(12) 0.7102(2) 0.1066(19) Uani 1 1 d .
C37 C 0.6498(3) 0.70065(8) 0.51731(15) 0.0421(7) Uani 1 1 d .
C38 C 0.5867(3) 0.71443(9) 0.45652(15) 0.0463(7) Uani 1 1 d .
C39 C 0.5765(3) 0.75399(9) 0.44533(17) 0.0564(8) Uani 1 1 d .
H39 H 0.5349 0.7626 0.4053 0.068 Uiso 1 1 calc R
C40 C 0.6252(3) 0.78040(9) 0.49077(17) 0.0558(8) Uani 1 1 d .
C41 C 0.6855(3) 0.76659(9) 0.55049(17) 0.0549(8) Uani 1 1 d .
H41 H 0.7189 0.7841 0.5823 0.066 Uiso 1 1 calc R
C42 C 0.6984(3) 0.72760(8) 0.56501(15) 0.0462(7) Uani 1 1 d .
C43 C 0.5249(3) 0.68960(9) 0.40652(17) 0.0533(8) Uani 1 1 d .
H43 H 0.4742 0.7015 0.3737 0.064 Uiso 1 1 calc R
C44 C 0.6148(4) 0.82308(10) 0.4771(2) 0.0779(12) Uani 1 1 d .
H44A H 0.6618 0.8302 0.4428 0.117 Uiso 1 1 calc R
H44B H 0.6374 0.8369 0.5189 0.117 Uiso 1 1 calc R
H44C H 0.5386 0.8292 0.4610 0.117 Uiso 1 1 calc R
C45 C 0.7654(3) 0.71854(9) 0.63035(16) 0.0515(8) Uani 1 1 d .
H45 H 0.7945 0.7395 0.6558 0.062 Uiso 1 1 calc R
C46 C 0.8650(3) 0.68699(10) 0.72222(16) 0.0569(9) Uani 1 1 d .
H46A H 0.8313 0.6727 0.7570 0.068 Uiso 1 1 calc R
H46B H 0.8727 0.7134 0.7376 0.068 Uiso 1 1 calc R
C47 C 0.9816(3) 0.67063(12) 0.71652(16) 0.0622(9) Uani 1 1 d .
C48 C 1.0355(4) 0.68982(15) 0.6579(2) 0.0901(15) Uani 1 1 d .
H48A H 1.1100 0.6803 0.6574 0.135 Uiso 1 1 calc R
H48B H 1.0378 0.7170 0.6649 0.135 Uiso 1 1 calc R
H48C H 0.9923 0.6842 0.6147 0.135 Uiso 1 1 calc R
C49 C 1.0513(4) 0.67881(14) 0.78601(19) 0.0849(13) Uani 1 1 d .
H49A H 1.0087 0.6722 0.8228 0.127 Uiso 1 1 calc R
H49B H 1.0701 0.7055 0.7889 0.127 Uiso 1 1 calc R
H49C H 1.1184 0.6638 0.7896 0.127 Uiso 1 1 calc R
C50 C 0.9788(3) 0.62711(11) 0.70862(17) 0.0614(9) Uani 1 1 d .
H50A H 1.0548 0.6175 0.7147 0.074 Uiso 1 1 calc R
H50B H 0.9402 0.6162 0.7448 0.074 Uiso 1 1 calc R
C51 C 0.9856(3) 0.59545(11) 0.60429(18) 0.0610(9) Uani 1 1 d .
H51 H 1.0597 0.5926 0.6229 0.073 Uiso 1 1 calc R
C52 C 0.9556(3) 0.57833(10) 0.53664(16) 0.0532(8) Uani 1 1 d .
C53 C 1.0423(3) 0.55860(11) 0.50943(19) 0.0665(10) Uani 1 1 d .
H53 H 1.1118 0.5574 0.5356 0.080 Uiso 1 1 calc R
C54 C 1.0295(3) 0.54103(11) 0.4463(2) 0.0652(10) Uani 1 1 d .
C55 C 0.9253(3) 0.54208(10) 0.40931(18) 0.0584(9) Uani 1 1 d .
H55 H 0.9133 0.5293 0.3674 0.070 Uiso 1 1 calc R
C56 C 0.8366(3) 0.56205(9) 0.43340(16) 0.0493(8) Uani 1 1 d .
C57 C 0.8510(3) 0.58077(8) 0.49741(15) 0.0453(7) Uani 1 1 d .
C58 C 1.1250(4) 0.52018(14) 0.4191(2) 0.0927(15) Uani 1 1 d .
H58A H 1.0970 0.5054 0.3793 0.139 Uiso 1 1 calc R
H58B H 1.1600 0.5034 0.4540 0.139 Uiso 1 1 calc R
H58C H 1.1786 0.5384 0.4065 0.139 Uiso 1 1 calc R
C59 C 0.7295(3) 0.55968(9) 0.39100(16) 0.0510(8) Uani 1 1 d .
H59 H 0.7228 0.5412 0.3566 0.061 Uiso 1 1 calc R
C60 C 0.5389(3) 0.56967(10) 0.35372(18) 0.0596(9) Uani 1 1 d .
H60A H 0.4863 0.5604 0.3838 0.071 Uiso 1 1 calc R
H60B H 0.5539 0.5489 0.3233 0.071 Uiso 1 1 calc R
C61 C 0.4854(3) 0.60252(10) 0.31068(18) 0.0595(9) Uani 1 1 d .
C62 C 0.5664(4) 0.61828(14) 0.2637(2) 0.0850(14) Uani 1 1 d .
H62A H 0.6333 0.6267 0.2909 0.128 Uiso 1 1 calc R
H62B H 0.5325 0.6395 0.2379 0.128 Uiso 1 1 calc R
H62C H 0.5844 0.5986 0.2326 0.128 Uiso 1 1 calc R
C63 C 0.3822(4) 0.58652(13) 0.2668(2) 0.0904(14) Uani 1 1 d .
H63A H 0.4042 0.5660 0.2386 0.136 Uiso 1 1 calc R
H63B H 0.3477 0.6065 0.2379 0.136 Uiso 1 1 calc R
H63C H 0.3302 0.5771 0.2964 0.136 Uiso 1 1 calc R
C64 C 0.4442(3) 0.63315(11) 0.3565(2) 0.0695(11) Uani 1 1 d .
H64A H 0.4027 0.6520 0.3274 0.083 Uiso 1 1 calc R
H64B H 0.3925 0.6214 0.3847 0.083 Uiso 1 1 calc R
C65 C 0.5107(3) 0.59160(11) 0.5685(2) 0.0629(10) Uani 1 1 d .
C66 C 0.4104(5) 0.57072(17) 0.5895(3) 0.1100(19) Uani 1 1 d .
H66A H 0.4229 0.5660 0.6386 0.132 Uiso 1 1 calc R
H66B H 0.3459 0.5874 0.5810 0.132 Uiso 1 1 calc R
C67 C 0.3845(6) 0.53502(18) 0.5552(4) 0.150(3) Uani 1 1 d .
H67A H 0.3665 0.5395 0.5067 0.225 Uiso 1 1 calc R
H67B H 0.3219 0.5234 0.5732 0.225 Uiso 1 1 calc R
H67C H 0.4479 0.5183 0.5626 0.225 Uiso 1 1 calc R
C68 C 0.8832(5) 0.67178(17) 0.4463(3) 0.1034(17) Uani 1 1 d .
C33A C 0.4505(8) 0.6573(3) 1.0812(6) 0.085(3) Uani 0.50 1 d P
C36A C 0.6760(19) 0.5116(4) 0.7155(8) 0.173(8) Uani 0.50 1 d P
C69A C 0.9811(7) 0.6658(4) 0.4161(5) 0.095(3) Uani 0.50 1 d P
C33B C 0.492(2) 0.6920(9) 1.0711(14) 0.296(17) Uani 0.50 1 d P
C36B C 0.7976(18) 0.5139(4) 0.7492(6) 0.168(9) Uani 0.50 1 d P
C69B C 0.9180(17) 0.7058(6) 0.4348(10) 0.196(8) Uani 0.50 1 d P
Cl1 Cl 0.21731(12) 0.53086(3) 0.74442(5) 0.0846(4) Uani 1 1 d .
Cl2 Cl 0.71735(14) 0.71698(3) 0.24642(6) 0.0926(4) Uani 1 1 d .
Cl3 Cl 0.21196(8) 0.69636(3) 0.25139(5) 0.0654(2) Uani 1 1 d .
H5B H 0.673(4) 0.6582(13) 1.125(2) 0.102(18) Uiso 1 1 d D
H12E H 0.770(4) 0.6710(12) 0.378(2) 0.087(15) Uiso 1 1 d D
Mn1 Mn 0.79002(4) 0.617786(12) 1.03638(2) 0.04091(13) Uani 1 1 d .
Mn2 Mn 0.69427(4) 0.620779(12) 0.87639(2) 0.04429(13) Uani 1 1 d .
Mn3 Mn 0.74161(4) 0.627614(13) 0.62407(2) 0.04371(13) Uani 1 1 d .
Mn4 Mn 0.64688(4) 0.623539(12) 0.46304(2) 0.04088(13) Uani 1 1 d .
N1 N 0.7980(2) 0.57335(7) 1.10051(13) 0.0512(7) Uani 1 1 d .
N2 N 0.9022(2) 0.64798(7) 1.09768(13) 0.0501(6) Uani 1 1 d .
N3 N 0.5098(3) 0.61023(8) 0.86274(14) 0.0573(7) Uani 1 1 d .
N4 N 0.6481(2) 0.67952(7) 0.84270(12) 0.0448(6) Uani 1 1 d .
N5 N 0.7893(2) 0.68577(7) 0.65718(12) 0.0483(6) Uani 1 1 d .
N6 N 0.9234(2) 0.61381(8) 0.64115(14) 0.0540(7) Uani 1 1 d .
N7 N 0.5321(2) 0.65331(7) 0.40248(13) 0.0499(6) Uani 1 1 d .
N8 N 0.6441(2) 0.58024(7) 0.39614(13) 0.0461(6) Uani 1 1 d .
O1 O 0.67074(18) 0.59334(6) 0.97898(10) 0.0459(5) Uani 1 1 d .
O2 O 0.77012(18) 0.65820(5) 0.97190(10) 0.0448(5) Uani 1 1 d .
O3 O 0.9175(2) 0.59153(7) 0.98850(12) 0.0613(6) Uani 1 1 d .
O4 O 0.8679(2) 0.60941(9) 0.88027(12) 0.0733(8) Uani 1 1 d .
O5 O 0.6497(2) 0.64731(8) 1.09086(14) 0.0610(6) Uani 1 1 d D
O6 O 0.6865(3) 0.57233(7) 0.80929(13) 0.0799(9) Uani 1 1 d .
O7 O 0.7346(2) 0.60998(7) 0.72938(12) 0.0606(6) Uani 1 1 d .
O8 O 0.66101(18) 0.66337(5) 0.52990(10) 0.0457(5) Uani 1 1 d .
O9 O 0.76676(18) 0.59934(6) 0.52094(10) 0.0450(5) Uani 1 1 d .
O10 O 0.5801(2) 0.60379(8) 0.61457(13) 0.0746(8) Uani 1 1 d .
O11 O 0.5175(2) 0.59496(7) 0.50522(13) 0.0628(6) Uani 1 1 d .
O12 O 0.7827(2) 0.65467(8) 0.40971(13) 0.0628(7) Uani 1 1 d D
O15 O 0.3027(10) 0.5055(3) 0.7412(4) 0.280(6) Uani 1 1 d .
O17 O 0.7408(6) 0.75245(14) 0.2296(4) 0.203(3) Uani 1 1 d .
O20 O 0.5953(11) 0.7190(3) 0.2530(9) 0.470(11) Uani 1 1 d .
O21 O 0.2993(3) 0.71966(9) 0.28311(18) 0.0986(10) Uani 1 1 d .
O22 O 0.1246(3) 0.72032(10) 0.22173(19) 0.1066(11) Uani 1 1 d .
O23 O 0.2487(3) 0.67426(10) 0.19896(17) 0.1103(12) Uani 1 1 d .
O24 O 0.1767(4) 0.67245(11) 0.30178(19) 0.1156(12) Uani 1 1 d .
O13A O 0.2382(7) 0.5389(2) 0.8164(3) 0.109(2) Uani 0.65 1 d P
O14A O 0.0996(7) 0.5191(3) 0.7371(4) 0.144(3) Uani 0.65 1 d P
O16A O 0.2123(8) 0.5457(3) 0.6781(5) 0.168(4) Uani 0.65 1 d P
O18A O 0.7301(8) 0.6873(2) 0.2047(4) 0.109(3) Uani 0.50 1 d P
O19A O 0.7196(9) 0.7134(3) 0.3120(3) 0.135(3) Uani 0.55 1 d P
O13B O 0.2149(11) 0.5630(4) 0.7809(11) 0.139(6) Uani 0.35 1 d P
O14B O 0.189(3) 0.4959(5) 0.7398(8) 0.191(13) Uani 0.35 1 d P
O16B O 0.2322(11) 0.5651(3) 0.7142(6) 0.080(3) Uani 0.35 1 d P
O18B O 0.6757(18) 0.7064(4) 0.1840(6) 0.116(7) Uani 0.25 1 d P
O19B O 0.7726(19) 0.6873(4) 0.2827(11) 0.254(9) Uani 0.45 1 d P
O18C O 0.8607(14) 0.7211(6) 0.2445(9) 0.131(6) Uani 0.25 1 d P

loop_
_atom_site_aniso_label
_atom_site_aniso_U_11
_atom_site_aniso_U_22
_atom_site_aniso_U_33
_atom_site_aniso_U_23
_atom_site_aniso_U_13
_atom_site_aniso_U_12
C1 0.057(2) 0.0452(16) 0.0421(17) -0.0014(13) 0.0070(15) -0.0047(14)
C2 0.061(2) 0.0579(19) 0.0490(19) 0.0011(15) 0.0035(17) -0.0120(16)
C3 0.063(2) 0.076(2) 0.062(2) 0.0015(19) 0.0066(19) -0.0170(19)
C4 0.083(3) 0.068(2) 0.066(3) 0.0046(19) 0.023(2) -0.016(2)
C5 0.083(3) 0.064(2) 0.053(2) 0.0081(17) 0.015(2) -0.011(2)
C6 0.070(2) 0.0463(17) 0.0439(18) 0.0009(13) 0.0043(16) -0.0076(16)
C7 0.056(2) 0.067(2) 0.062(2) -0.0009(18) -0.0078(18) -0.0125(18)
C8 0.091(3) 0.103(4) 0.097(4) 0.018(3) 0.028(3) -0.029(3)
C9 0.081(3) 0.0483(17) 0.0383(17) 0.0089(13) 0.0034(17) 0.0012(17)
C10 0.067(2) 0.0538(19) 0.055(2) 0.0119(15) 0.0005(17) 0.0160(17)
C11 0.062(2) 0.068(2) 0.051(2) 0.0098(16) -0.0152(17) 0.0100(17)
C12 0.108(4) 0.105(3) 0.046(2) -0.004(2) 0.000(2) 0.028(3)
C13 0.077(3) 0.096(3) 0.088(3) 0.028(3) -0.032(2) 0.012(2)
C14 0.063(2) 0.071(2) 0.074(3) 0.0150(19) -0.022(2) 0.0003(19)
C15 0.057(2) 0.0578(19) 0.0411(17) -0.0026(14) -0.0072(15) -0.0058(16)
C16 0.0555(19) 0.0447(16) 0.0401(16) -0.0015(12) 0.0045(14) -0.0033(14)
C17 0.072(2) 0.0506(18) 0.0429(18) -0.0074(14) 0.0032(16) -0.0088(16)
C18 0.076(2) 0.0431(16) 0.0462(19) -0.0046(13) 0.0110(17) -0.0035(16)
C19 0.070(2) 0.0447(16) 0.0439(18) 0.0053(13) 0.0079(16) 0.0047(15)
C20 0.0551(19) 0.0411(15) 0.0365(15) -0.0005(12) 0.0060(14) 0.0033(13)
C21 0.0484(17) 0.0390(14) 0.0381(16) -0.0024(12) 0.0069(13) -0.0008(12)
C22 0.125(4) 0.0443(19) 0.059(2) -0.0069(16) 0.002(2) -0.005(2)
C23 0.062(2) 0.0457(16) 0.0386(16) 0.0061(13) 0.0026(15) 0.0058(14)
C24 0.080(2) 0.0502(17) 0.0324(16) 0.0035(13) 0.0014(16) 0.0095(16)
C25 0.058(2) 0.070(2) 0.0360(17) -0.0005(15) -0.0080(15) 0.0095(17)
C26 0.069(3) 0.126(4) 0.054(2) -0.003(2) 0.002(2) 0.032(3)
C27 0.084(3) 0.105(3) 0.047(2) 0.007(2) -0.012(2) 0.020(3)
C28 0.068(2) 0.076(2) 0.047(2) 0.0029(16) -0.0186(18) -0.0097(19)
C29 0.062(2) 0.068(2) 0.051(2) -0.0022(17) 0.0157(18) 0.0153(18)
C30 0.086(3) 0.100(3) 0.072(3) 0.015(2) 0.026(2) 0.038(3)
C31 0.163(7) 0.112(5) 0.224(8) 0.048(5) 0.108(6) 0.071(5)
C32 0.082(3) 0.118(4) 0.098(4) -0.018(3) -0.009(3) 0.040(3)
C34 0.088(3) 0.0489(18) 0.0410(18) -0.0032(14) 0.0130(18) 0.0047(17)
C35 0.196(6) 0.056(2) 0.073(3) -0.014(2) 0.038(3) 0.017(3)
C37 0.0470(17) 0.0408(15) 0.0396(16) 0.0010(12) 0.0095(13) 0.0005(13)
C38 0.0505(18) 0.0474(16) 0.0405(16) 0.0005(13) 0.0031(14) 0.0024(14)
C39 0.074(2) 0.0520(18) 0.0426(18) 0.0060(14) 0.0041(17) 0.0088(17)
C40 0.077(2) 0.0438(16) 0.0472(19) 0.0053(14) 0.0093(17) 0.0048(16)
C41 0.072(2) 0.0477(17) 0.0453(18) -0.0045(14) 0.0063(17) -0.0054(16)
C42 0.0569(19) 0.0449(16) 0.0371(16) 0.0007(12) 0.0063(14) -0.0020(14)
C43 0.057(2) 0.0551(19) 0.0450(18) 0.0040(14) -0.0056(15) 0.0055(15)
C44 0.124(4) 0.0468(19) 0.061(2) 0.0016(17) 0.003(2) 0.010(2)
C45 0.066(2) 0.0451(17) 0.0428(18) -0.0064(13) 0.0034(16) -0.0055(15)
C46 0.081(3) 0.0539(18) 0.0335(16) -0.0028(13) -0.0028(16) -0.0066(17)
C47 0.065(2) 0.087(3) 0.0317(17) -0.0019(16) -0.0058(16) -0.0122(19)
C48 0.078(3) 0.137(4) 0.053(2) 0.005(2) 0.001(2) -0.038(3)
C49 0.077(3) 0.123(4) 0.048(2) -0.013(2) -0.020(2) -0.017(3)
C50 0.058(2) 0.087(3) 0.0360(18) -0.0047(16) -0.0087(16) 0.0134(18)
C51 0.050(2) 0.083(2) 0.048(2) -0.0062(17) -0.0052(16) 0.0138(18)
C52 0.054(2) 0.063(2) 0.0412(17) -0.0017(14) 0.0001(15) 0.0153(16)
C53 0.059(2) 0.084(3) 0.055(2) -0.0047(18) 0.0006(18) 0.0187(19)
C54 0.070(3) 0.068(2) 0.059(2) -0.0090(17) 0.0147(19) 0.0201(19)
C55 0.068(2) 0.063(2) 0.0439(19) -0.0062(15) 0.0043(17) 0.0121(17)
C56 0.062(2) 0.0465(16) 0.0387(17) -0.0011(13) 0.0050(15) 0.0060(15)
C57 0.0539(19) 0.0445(15) 0.0373(16) 0.0054(12) 0.0039(14) 0.0053(14)
C58 0.084(3) 0.111(4) 0.085(3) -0.017(3) 0.016(3) 0.039(3)
C59 0.069(2) 0.0450(16) 0.0381(17) -0.0057(13) 0.0025(16) -0.0029(16)
C60 0.063(2) 0.0578(19) 0.056(2) -0.0090(16) -0.0022(17) -0.0140(17)
C61 0.059(2) 0.061(2) 0.054(2) -0.0058(16) -0.0127(17) -0.0124(17)
C62 0.097(3) 0.103(3) 0.051(2) 0.008(2) -0.010(2) -0.022(3)
C63 0.079(3) 0.088(3) 0.093(3) -0.024(2) -0.034(3) -0.010(2)
C64 0.057(2) 0.068(2) 0.076(3) -0.0137(19) -0.023(2) 0.0027(18)
C65 0.065(2) 0.070(2) 0.057(2) -0.0017(17) 0.0181(19) -0.0233(19)
C66 0.108(4) 0.139(5) 0.089(3) -0.014(3) 0.037(3) -0.069(4)
C67 0.161(6) 0.115(5) 0.181(7) -0.014(4) 0.052(5) -0.077(5)
C68 0.087(4) 0.110(4) 0.107(4) 0.013(3) -0.010(3) -0.046(3)
C33A 0.059(5) 0.118(8) 0.082(6) 0.004(6) 0.022(5) 0.008(6)
C36A 0.31(2) 0.100(9) 0.128(12) -0.056(9) 0.084(14) -0.095(13)
C69A 0.051(5) 0.150(10) 0.087(7) -0.006(6) 0.019(5) -0.014(6)
C33B 0.26(3) 0.36(3) 0.26(3) -0.09(3) -0.03(2) 0.24(3)
C36B 0.34(3) 0.089(8) 0.088(9) 0.006(6) 0.079(12) 0.107(13)
C69B 0.180(17) 0.193(17) 0.207(18) -0.009(15) -0.006(14) -0.105(15)
Cl1 0.1353(11) 0.0621(6) 0.0586(6) -0.0025(5) 0.0210(6) -0.0168(6)
Cl2 0.1628(14) 0.0505(5) 0.0678(7) 0.0006(4) 0.0271(7) -0.0025(6)
Cl3 0.0749(6) 0.0623(5) 0.0568(5) -0.0015(4) -0.0015(5) 0.0007(4)
Mn1 0.0481(3) 0.0406(2) 0.0329(2) 0.00258(17) -0.00009(19) 0.00315(19)
Mn2 0.0540(3) 0.0426(2) 0.0353(3) -0.00008(18) 0.0016(2) 0.0049(2)
Mn3 0.0510(3) 0.0454(3) 0.0347(3) 0.00193(18) 0.0047(2) -0.0008(2)
Mn4 0.0439(3) 0.0425(2) 0.0351(2) -0.00081(17) -0.0001(2) -0.00246(18)
N1 0.0670(18) 0.0454(14) 0.0396(14) 0.0057(11) 0.0000(13) 0.0051(13)
N2 0.0536(16) 0.0523(15) 0.0416(14) 0.0043(11) -0.0062(12) 0.0020(12)
N3 0.0630(18) 0.0587(16) 0.0477(16) 0.0038(13) -0.0047(14) -0.0087(14)
N4 0.0532(15) 0.0470(14) 0.0333(13) 0.0006(10) 0.0013(11) 0.0040(11)
N5 0.0615(17) 0.0490(14) 0.0337(13) 0.0014(11) 0.0032(12) -0.0041(12)
N6 0.0484(16) 0.0703(18) 0.0406(15) -0.0039(13) -0.0065(12) 0.0087(14)
N7 0.0465(15) 0.0548(15) 0.0447(15) -0.0022(12) -0.0106(12) -0.0014(12)
N8 0.0536(16) 0.0452(13) 0.0389(14) -0.0036(10) 0.0021(12) -0.0053(12)
O1 0.0554(13) 0.0466(11) 0.0347(11) 0.0022(8) 0.0017(10) -0.0061(10)
O2 0.0586(13) 0.0390(10) 0.0353(11) 0.0015(8) -0.0013(10) 0.0009(9)
O3 0.0631(15) 0.0710(15) 0.0509(14) 0.0056(11) 0.0119(12) 0.0199(12)
O4 0.0719(18) 0.102(2) 0.0458(14) -0.0012(13) 0.0059(13) 0.0350(15)
O5 0.0607(16) 0.0703(16) 0.0516(15) -0.0082(13) 0.0057(13) 0.0116(12)
O6 0.132(3) 0.0623(15) 0.0520(15) -0.0038(12) 0.0368(16) -0.0160(16)
O7 0.0836(18) 0.0485(13) 0.0495(13) 0.0042(10) 0.0075(12) 0.0021(12)
O8 0.0563(13) 0.0413(10) 0.0383(11) 0.0004(8) 0.0000(10) -0.0005(9)
O9 0.0505(12) 0.0510(12) 0.0329(11) -0.0006(8) 0.0025(9) 0.0050(10)
O10 0.0739(18) 0.099(2) 0.0516(15) 0.0031(14) 0.0127(13) -0.0303(16)
O11 0.0601(15) 0.0718(16) 0.0575(15) -0.0028(12) 0.0110(12) -0.0203(12)
O12 0.0628(16) 0.0701(16) 0.0546(15) 0.0058(13) 0.0033(13) -0.0158(13)
O15 0.408(14) 0.250(10) 0.186(7) 0.022(6) 0.051(8) 0.218(10)
O17 0.210(6) 0.097(3) 0.291(7) 0.056(4) -0.013(5) -0.046(4)
O20 0.341(14) 0.282(11) 0.87(3) 0.121(15) 0.409(19) 0.077(10)
O21 0.096(2) 0.092(2) 0.101(2) 0.0010(18) -0.0185(19) -0.0216(18)
O22 0.095(2) 0.099(2) 0.117(3) -0.007(2) -0.026(2) 0.0268(19)
O23 0.145(3) 0.100(2) 0.087(2) -0.0176(19) 0.021(2) 0.031(2)
O24 0.137(3) 0.116(3) 0.097(3) 0.022(2) 0.027(2) -0.029(2)
O13A 0.143(6) 0.115(5) 0.069(4) -0.028(3) 0.013(3) -0.025(5)
O14A 0.130(6) 0.167(7) 0.139(6) -0.037(6) 0.026(5) -0.097(5)
O16A 0.141(7) 0.253(12) 0.114(7) 0.094(7) 0.031(6) 0.023(8)
O18A 0.159(8) 0.086(5) 0.082(5) -0.046(4) 0.009(5) 0.005(5)
O19A 0.203(9) 0.165(8) 0.045(4) 0.001(4) 0.048(4) 0.009(7)
O13B 0.094(9) 0.124(11) 0.207(19) -0.095(11) 0.057(11) -0.041(8)
O14B 0.39(4) 0.120(13) 0.074(8) -0.039(8) 0.067(17) -0.099(19)
O16B 0.088(7) 0.074(6) 0.074(8) 0.030(5) -0.002(6) -0.003(5)
O18B 0.22(2) 0.090(10) 0.028(6) -0.025(6) -0.041(8) 0.042(11)
O19B 0.37(3) 0.124(10) 0.251(18) 0.053(12) -0.049(18) 0.094(13)
O18C 0.102(12) 0.174(17) 0.127(13) -0.001(12) 0.062(10) 0.002(11)

loop_
_atom_type_symbol
_atom_type_description
_atom_type_scat_dispersion_real
_atom_type_scat_dispersion_imag
_atom_type_scat_source
C C 0.0033 0.0016 'International Tables Vol C Tables 4.2.6.8 and 6.1.1.4'
H H 0.0000 0.0000 'International Tables Vol C Tables 4.2.6.8 and 6.1.1.4'
N N 0.0061 0.0033 'International Tables Vol C Tables 4.2.6.8 and 6.1.1.4'
O O 0.0106 0.0060 'International Tables Vol C Tables 4.2.6.8 and 6.1.1.4'
Cl Cl 0.1484 0.1585 'International Tables Vol C Tables 4.2.6.8 and 6.1.1.4'
Mn Mn 0.3368 0.7283 'International Tables Vol C Tables 4.2.6.8 and 6.1.1.4'

loop_
_geom_angle_atom_site_label_1
_geom_angle_atom_site_label_2
_geom_angle_atom_site_label_3
_geom_angle
O1 C1 C6 121.5(3)
O1 C1 C2 120.5(3)
C6 C1 C2 118.0(3)
C3 C2 C1 118.6(3)
C3 C2 C7 116.1(3)
C1 C2 C7 125.4(3)
C4 C3 C2 124.0(4)
C4 C3 H3 118.0
C2 C3 H3 118.0
C3 C4 C5 117.0(4)
C3 C4 C8 121.1(4)
C5 C4 C8 121.9(4)
C4 C5 C6 121.6(3)
C4 C5 H5 119.2
C6 C5 H5 119.2
C5 C6 C1 120.9(3)
C5 C6 C9 116.7(3)
C1 C6 C9 122.2(3)
N3 C7 C2 128.4(3)
N3 C7 H7 115.8
C2 C7 H7 115.8
C4 C8 H8A 109.5
C4 C8 H8B 109.5
H8A C8 H8B 109.5
C4 C8 H8C 109.5
H8A C8 H8C 109.5
H8B C8 H8C 109.5
N1 C9 C6 127.0(3)
N1 C9 H9 116.5
C6 C9 H9 116.5
N1 C10 C11 113.8(3)
N1 C10 H10A 108.8
C11 C10 H10A 108.8
N1 C10 H10B 108.8
C11 C10 H10B 108.8
H10A C10 H10B 107.7
C14 C11 C12 111.1(4)
C14 C11 C10 111.6(3)
C12 C11 C10 110.4(4)
C14 C11 C13 106.5(3)
C12 C11 C13 110.0(3)
C10 C11 C13 107.1(3)
C11 C12 H12A 109.5
C11 C12 H12B 109.5
H12A C12 H12B 109.5
C11 C12 H12C 109.5
H12A C12 H12C 109.5
H12B C12 H12C 109.5
C11 C13 H13A 109.5
C11 C13 H13B 109.5
H13A C13 H13B 109.5
C11 C13 H13C 109.5
H13A C13 H13C 109.5
H13B C13 H13C 109.5
N2 C14 C11 116.0(3)
N2 C14 H14A 108.3
C11 C14 H14A 108.3
N2 C14 H14B 108.3
C11 C14 H14B 108.3
H14A C14 H14B 107.4
N2 C15 C16 126.9(3)
N2 C15 H15 116.6
C16 C15 H15 116.6
C21 C16 C17 119.6(3)
C21 C16 C15 123.0(3)
C17 C16 C15 117.2(3)
C18 C17 C16 122.3(3)
C18 C17 H17 118.9
C16 C17 H17 118.9
C17 C18 C19 117.5(3)
C17 C18 C22 121.7(3)
C19 C18 C22 120.8(3)
C18 C19 C20 123.1(3)
C18 C19 H19 118.5
C20 C19 H19 118.5
C19 C20 C21 119.1(3)
C19 C20 C23 115.8(3)
C21 C20 C23 125.0(3)
O2 C21 C20 119.8(3)
O2 C21 C16 121.7(3)
C20 C21 C16 118.4(3)
C18 C22 H22A 109.5
C18 C22 H22B 109.5
H22A C22 H22B 109.5
C18 C22 H22C 109.5
H22A C22 H22C 109.5
H22B C22 H22C 109.5
N4 C23 C20 129.3(3)
N4 C23 H23 115.4
C20 C23 H23 115.4
N4 C24 C25 114.2(3)
N4 C24 H24A 108.7
C25 C24 H24A 108.7
N4 C24 H24B 108.7
C25 C24 H24B 108.7
H24A C24 H24B 107.6
C24 C25 C28 112.5(3)
C24 C25 C27 106.7(3)
C28 C25 C27 105.8(3)
C24 C25 C26 111.4(3)
C28 C25 C26 110.8(3)
C27 C25 C26 109.4(3)
C25 C26 H26A 109.5
C25 C26 H26B 109.5
H26A C26 H26B 109.5
C25 C26 H26C 109.5
H26A C26 H26C 109.5
H26B C26 H26C 109.5
C25 C27 H27A 109.5
C25 C27 H27B 109.5
H27A C27 H27B 109.5
C25 C27 H27C 109.5
H27A C27 H27C 109.5
H27B C27 H27C 109.5
N3 C28 C25 114.6(3)
N3 C28 H28A 108.6
C25 C28 H28A 108.6
N3 C28 H28B 108.6
C25 C28 H28B 108.6
H28A C28 H28B 107.6
O4 C29 O3 124.9(3)
O4 C29 C30 118.1(3)
O3 C29 C30 117.0(3)
C31 C30 C29 115.4(4)
C31 C30 H30A 108.4
C29 C30 H30A 108.4
C31 C30 H30B 108.4
C29 C30 H30B 108.4
H30A C30 H30B 107.5
C30 C31 H31A 109.5
C30 C31 H31B 109.5
H31A C31 H31B 109.5
C30 C31 H31C 109.5
H31A C31 H31C 109.5
H31B C31 H31C 109.5
C33B C32 C33A 59.3(17)
C33B C32 O5 128.8(12)
C33A C32 O5 113.7(6)
O7 C34 O6 120.8(3)
O7 C34 C35 119.8(3)
O6 C34 C35 119.4(3)
C36B C35 C36A 67.6(11)
C36B C35 C34 113.5(6)
C36A C35 C34 114.6(8)
O8 C37 C42 120.5(3)
O8 C37 C38 121.4(3)
C42 C37 C38 118.1(3)
C39 C38 C37 119.6(3)
C39 C38 C43 117.1(3)
C37 C38 C43 123.2(3)
C40 C39 C38 122.8(3)
C40 C39 H39 118.6
C38 C39 H39 118.6
C39 C40 C41 117.2(3)
C39 C40 C44 121.9(3)
C41 C40 C44 120.9(3)
C40 C41 C42 123.0(3)
C40 C41 H41 118.5
C42 C41 H41 118.5
C41 C42 C37 119.4(3)
C41 C42 C45 115.1(3)
C37 C42 C45 125.5(3)
N7 C43 C38 127.2(3)
N7 C43 H43 116.4
C38 C43 H43 116.4
C40 C44 H44A 109.5
C40 C44 H44B 109.5
H44A C44 H44B 109.5
C40 C44 H44C 109.5
H44A C44 H44C 109.5
H44B C44 H44C 109.5
N5 C45 C42 128.8(3)
N5 C45 H45 115.6
C42 C45 H45 115.6
N5 C46 C47 114.0(3)
N5 C46 H46A 108.8
C47 C46 H46A 108.8
N5 C46 H46B 108.8
C47 C46 H46B 108.8
H46A C46 H46B 107.7
C50 C47 C46 111.7(3)
C50 C47 C48 111.4(3)
C46 C47 C48 111.3(3)
C50 C47 C49 106.1(3)
C46 C47 C49 106.1(3)
C48 C47 C49 110.1(3)
C47 C48 H48A 109.5
C47 C48 H48B 109.5
H48A C48 H48B 109.5
C47 C48 H48C 109.5
H48A C48 H48C 109.5
H48B C48 H48C 109.5
C47 C49 H49A 109.5
C47 C49 H49B 109.5
H49A C49 H49B 109.5
C47 C49 H49C 109.5
H49A C49 H49C 109.5
H49B C49 H49C 109.5
N6 C50 C47 113.8(3)
N6 C50 H50A 108.8
C47 C50 H50A 108.8
N6 C50 H50B 108.8
C47 C50 H50B 108.8
H50A C50 H50B 107.7
N6 C51 C52 128.3(3)
N6 C51 H51 115.8
C52 C51 H51 115.8
C57 C52 C53 119.0(3)
C57 C52 C51 125.7(3)
C53 C52 C51 115.3(3)
C54 C53 C52 123.3(4)
C54 C53 H53 118.3
C52 C53 H53 118.3
C53 C54 C55 117.4(3)
C53 C54 C58 121.5(4)
C55 C54 C58 121.0(3)
C54 C55 C56 121.5(3)
C54 C55 H55 119.3
C56 C55 H55 119.3
C55 C56 C57 120.7(3)
C55 C56 C59 116.2(3)
C57 C56 C59 122.9(3)
O9 C57 C52 121.0(3)
O9 C57 C56 121.0(3)
C52 C57 C56 118.0(3)
C54 C58 H58A 109.5
C54 C58 H58B 109.5
H58A C58 H58B 109.5
C54 C58 H58C 109.5
H58A C58 H58C 109.5
H58B C58 H58C 109.5
N8 C59 C56 126.7(3)
N8 C59 H59 116.6
C56 C59 H59 116.6
N8 C60 C61 113.8(3)
N8 C60 H60A 108.8
C61 C60 H60A 108.8
N8 C60 H60B 108.8
C61 C60 H60B 108.8
H60A C60 H60B 107.7
C64 C61 C62 112.4(3)
C64 C61 C60 110.6(3)
C62 C61 C60 110.3(3)
C64 C61 C63 106.7(3)
C62 C61 C63 109.3(3)
C60 C61 C63 107.4(3)
C61 C62 H62A 109.5
C61 C62 H62B 109.5
H62A C62 H62B 109.5
C61 C62 H62C 109.5
H62A C62 H62C 109.5
H62B C62 H62C 109.5
C61 C63 H63A 109.5
C61 C63 H63B 109.5
H63A C63 H63B 109.5
C61 C63 H63C 109.5
H63A C63 H63C 109.5
H63B C63 H63C 109.5
N7 C64 C61 115.6(3)
N7 C64 H64A 108.4
C61 C64 H64A 108.4
N7 C64 H64B 108.4
C61 C64 H64B 108.4
H64A C64 H64B 107.4
O10 C65 O11 124.9(3)
O10 C65 C66 117.7(4)
O11 C65 C66 117.3(4)
C67 C66 C65 115.5(5)
C67 C66 H66A 108.4
C65 C66 H66A 108.4
C67 C66 H66B 108.4
C65 C66 H66B 108.4
H66A C66 H66B 107.5
C66 C67 H67A 109.5
C66 C67 H67B 109.5
H67A C67 H67B 109.5
C66 C67 H67C 109.5
H67A C67 H67C 109.5
H67B C67 H67C 109.5
C69B C68 C69A 75.8(11)
C69B C68 O12 124.1(10)
C69A C68 O12 115.2(6)
C33B C33A C32 54.3(10)
C35 C36A C36B 55.5(8)
C68 C69A C69B 49.1(7)
C32 C33B C33A 66.4(14)
C35 C36B C36A 56.9(8)
C68 C69B C69A 55.0(9)
O14B Cl1 O13B 145.7(12)
O14B Cl1 O16B 150.1(9)
O13B Cl1 O16B 60.2(10)
O14B Cl1 O15 64.5(14)
O13B Cl1 O15 129.4(9)
O16B Cl1 O15 114.4(8)
O14B Cl1 O16A 108.2(9)
O13B Cl1 O16A 100.6(11)
O16B Cl1 O16A 42.0(5)
O15 Cl1 O16A 98.7(6)
O14B Cl1 O13A 105.9(7)
O13B Cl1 O13A 47.1(9)
O16B Cl1 O13A 103.9(6)
O15 Cl1 O13A 97.2(5)
O16A Cl1 O13A 145.9(6)
O14B Cl1 O14A 58.3(14)
O13B Cl1 O14A 101.9(7)
O16B Cl1 O14A 112.3(7)
O15 Cl1 O14A 122.6(7)
O16A Cl1 O14A 94.4(6)
O13A Cl1 O14A 102.1(5)
O19A Cl2 O18B 149.1(10)
O19A Cl2 O17 111.1(5)
O18B Cl2 O17 95.8(8)
O19A Cl2 O18A 122.8(6)
O18B Cl2 O18A 43.7(6)
O17 Cl2 O18A 122.1(5)
O19A Cl2 O19B 57.5(8)
O18B Cl2 O19B 112.0(10)
O17 Cl2 O19B 136.6(10)
O18A Cl2 O19B 69.5(9)
O19A Cl2 O20 79.9(7)
O18B Cl2 O20 79.6(11)
O17 Cl2 O20 102.6(5)
O18A Cl2 O20 105.9(7)
O19B Cl2 O20 114.3(11)
O19A Cl2 O18C 97.2(8)
O18B Cl2 O18C 106.0(11)
O17 Cl2 O18C 71.0(7)
O18A Cl2 O18C 82.3(7)
O19B Cl2 O18C 69.7(11)
O20 Cl2 O18C 171.7(9)
O24 Cl3 O23 109.7(3)
O24 Cl3 O22 111.7(3)
O23 Cl3 O22 108.1(2)
O24 Cl3 O21 107.9(2)
O23 Cl3 O21 110.8(3)
O22 Cl3 O21 108.7(2)
O2 Mn1 O1 85.04(9)
O2 Mn1 N1 174.88(11)
O1 Mn1 N1 89.98(10)
O2 Mn1 N2 91.77(10)
O1 Mn1 N2 173.58(10)
N1 Mn1 N2 93.07(11)
O2 Mn1 O3 94.06(9)
O1 Mn1 O3 94.73(10)
N1 Mn1 O3 87.52(11)
N2 Mn1 O3 91.04(11)
O2 Mn1 O5 86.14(9)
O1 Mn1 O5 85.98(10)
N1 Mn1 O5 92.33(11)
N2 Mn1 O5 88.25(11)
O3 Mn1 O5 179.27(11)
O2 Mn1 Mn2 47.26(6)
O1 Mn1 Mn2 44.26(6)
N1 Mn1 Mn2 128.71(8)
N2 Mn1 Mn2 135.13(8)
O3 Mn1 Mn2 77.19(7)
O5 Mn1 Mn2 103.45(7)
O4 Mn2 O6 81.15(12)
O4 Mn2 N4 113.46(11)
O6 Mn2 N4 124.15(10)
O4 Mn2 N3 159.20(12)
O6 Mn2 N3 79.92(12)
N4 Mn2 N3 84.52(10)
O4 Mn2 O1 96.53(9)
O6 Mn2 O1 101.99(8)
N4 Mn2 O1 127.09(9)
N3 Mn2 O1 79.13(9)
O4 Mn2 O2 77.70(9)
O6 Mn2 O2 154.75(10)
N4 Mn2 O2 77.53(8)
N3 Mn2 O2 118.07(10)
O1 Mn2 O2 67.25(7)
O4 Mn2 Mn1 73.61(7)
O6 Mn2 Mn1 123.94(8)
N4 Mn2 Mn1 111.80(6)
N3 Mn2 Mn1 110.51(8)
O1 Mn2 Mn1 36.13(5)
O2 Mn2 Mn1 35.76(5)
O10 Mn3 O7 80.38(10)
O10 Mn3 N5 126.95(11)
O7 Mn3 N5 91.18(9)
O10 Mn3 N6 144.11(12)
O7 Mn3 N6 86.71(10)
N5 Mn3 N6 86.36(11)
O10 Mn3 O9 88.18(9)
O7 Mn3 O9 137.59(8)
N5 Mn3 O9 126.99(9)
N6 Mn3 O9 79.08(9)
O10 Mn3 O8 81.16(9)
O7 Mn3 O8 147.49(9)
N5 Mn3 O8 78.96(8)
N6 Mn3 O8 122.93(9)
O9 Mn3 O8 67.88(7)
O10 Mn3 Mn4 71.21(7)
O7 Mn3 Mn4 150.38(7)
N5 Mn3 Mn4 112.39(7)
N6 Mn3 Mn4 111.50(7)
O9 Mn3 Mn4 36.08(5)
O8 Mn3 Mn4 35.70(5)
O8 Mn4 O9 85.15(9)
O8 Mn4 N8 175.40(11)
O9 Mn4 N8 90.42(10)
O8 Mn4 N7 91.58(10)
O9 Mn4 N7 174.25(10)
N8 Mn4 N7 92.73(11)
O8 Mn4 O11 95.07(10)
O9 Mn4 O11 95.85(10)
N8 Mn4 O11 86.62(10)
N7 Mn4 O11 89.14(11)
O8 Mn4 O12 87.42(9)
O9 Mn4 O12 87.07(10)
N8 Mn4 O12 91.10(10)
N7 Mn4 O12 88.06(11)
O11 Mn4 O12 176.30(10)
O8 Mn4 Mn3 45.86(6)
O9 Mn4 Mn3 44.66(6)
N8 Mn4 Mn3 130.55(8)
N7 Mn4 Mn3 134.08(8)
O11 Mn4 Mn3 80.34(7)
O12 Mn4 Mn3 103.35(7)
C9 N1 C10 118.3(3)
C9 N1 Mn1 121.8(2)
C10 N1 Mn1 119.8(2)
C15 N2 C14 116.3(3)
C15 N2 Mn1 122.0(2)
C14 N2 Mn1 121.5(2)
C7 N3 C28 115.7(3)
C7 N3 Mn2 130.2(2)
C28 N3 Mn2 112.7(2)
C23 N4 C24 114.4(3)
C23 N4 Mn2 132.9(2)
C24 N4 Mn2 112.69(18)
C45 N5 C46 114.5(3)
C45 N5 Mn3 132.1(2)
C46 N5 Mn3 113.34(19)
C51 N6 C50 115.3(3)
C51 N6 Mn3 131.1(2)
C50 N6 Mn3 113.5(2)
C43 N7 C64 117.4(3)
C43 N7 Mn4 121.8(2)
C64 N7 Mn4 120.5(2)
C59 N8 C60 117.7(3)
C59 N8 Mn4 121.9(2)
C60 N8 Mn4 120.3(2)
C1 O1 Mn1 123.90(19)
C1 O1 Mn2 134.61(19)
Mn1 O1 Mn2 99.61(9)
C21 O2 Mn1 127.43(18)
C21 O2 Mn2 134.96(17)
Mn1 O2 Mn2 96.98(8)
C29 O3 Mn1 127.1(2)
C29 O4 Mn2 129.7(3)
C32 O5 Mn1 122.7(3)
C32 O5 H5B 114(4)
Mn1 O5 H5B 113(4)
C34 O6 Mn2 116.8(2)
C34 O7 Mn3 128.2(2)
C37 O8 Mn4 126.12(18)
C37 O8 Mn3 133.81(18)
Mn4 O8 Mn3 98.44(8)
C57 O9 Mn4 124.15(18)
C57 O9 Mn3 134.18(18)
Mn4 O9 Mn3 99.26(9)
C65 O10 Mn3 138.0(2)
C65 O11 Mn4 124.6(2)
C68 O12 Mn4 124.2(3)
C68 O12 H12E 99(3)
Mn4 O12 H12E 125(3)
Cl1 O15 O14B 54.4(9)
Cl2 O17 O18C 65.3(6)
Cl2 O20 O19A 45.0(5)
Cl2 O20 O18B 45.9(6)
O19A O20 O18B 88.5(7)
O13B O13A Cl1 61.9(8)
O14B O14A Cl1 53.4(8)
O16B O16A Cl1 67.0(8)
O18B O18A Cl2 67.0(8)
O18B O18A O19B 122.0(12)
Cl2 O18A O19B 56.6(6)
Cl2 O19A O19B 65.1(7)
Cl2 O19A O20 55.1(5)
O19B O19A O20 102.3(10)
O13A O13B Cl1 71.1(9)
O13A O13B O16B 126.3(13)
Cl1 O13B O16B 60.8(7)
Cl1 O14B O14A 68.3(13)
Cl1 O14B O15 61.0(10)
O14A O14B O15 129.1(14)
O16A O16B O13B 127.1(14)
O16A O16B Cl1 71.0(9)
O13B O16B Cl1 59.1(7)
O18A O18B Cl2 69.3(8)
O18A O18B O20 104.3(13)
Cl2 O18B O20 54.5(8)
O19A O19B Cl2 57.5(6)
O19A O19B O18A 108.3(10)
Cl2 O19B O18A 53.9(6)
O19A O19B O18C 93.9(11)
Cl2 O19B O18C 64.5(9)
O18A O19B O18C 74.7(11)
Cl2 O18C O19B 45.9(6)
Cl2 O18C O17 43.6(4)
O19B O18C O17 88.0(9)

loop_
_geom_bond_atom_site_label_1
_geom_bond_atom_site_label_2
_geom_bond_distance
C1 O1 1.332(4)
C1 C6 1.404(4)
C1 C2 1.413(5)
C2 C3 1.401(5)
C2 C7 1.462(5)
C3 C4 1.374(5)
C3 H3 0.9300
C4 C5 1.384(6)
C4 C8 1.521(6)
C5 C6 1.401(5)
C5 H5 0.9300
C6 C9 1.433(5)
C7 N3 1.268(5)
C7 H7 0.9300
C8 H8A 0.9600
C8 H8B 0.9600
C8 H8C 0.9600
C9 N1 1.289(4)
C9 H9 0.9300
C10 N1 1.470(4)
C10 C11 1.522(5)
C10 H10A 0.9700
C10 H10B 0.9700
C11 C14 1.518(5)
C11 C12 1.520(6)
C11 C13 1.533(5)
C12 H12A 0.9600
C12 H12B 0.9600
C12 H12C 0.9600
C13 H13A 0.9600
C13 H13B 0.9600
C13 H13C 0.9600
C14 N2 1.491(4)
C14 H14A 0.9700
C14 H14B 0.9700
C15 N2 1.276(4)
C15 C16 1.455(4)
C15 H15 0.9300
C16 C21 1.408(4)
C16 C17 1.408(4)
C17 C18 1.364(5)
C17 H17 0.9300
C18 C19 1.383(5)
C18 C22 1.516(4)
C19 C20 1.391(4)
C19 H19 0.9300
C20 C21 1.407(4)
C20 C23 1.471(4)
C21 O2 1.328(3)
C22 H22A 0.9600
C22 H22B 0.9600
C22 H22C 0.9600
C23 N4 1.274(4)
C23 H23 0.9300
C24 N4 1.482(4)
C24 C25 1.508(5)
C24 H24A 0.9700
C24 H24B 0.9700
C25 C28 1.515(5)
C25 C27 1.541(5)
C25 C26 1.544(5)
C26 H26A 0.9600
C26 H26B 0.9600
C26 H26C 0.9600
C27 H27A 0.9600
C27 H27B 0.9600
C27 H27C 0.9600
C28 N3 1.477(4)
C28 H28A 0.9700
C28 H28B 0.9700
C29 O4 1.240(4)
C29 O3 1.265(4)
C29 C30 1.505(5)
C30 C31 1.411(7)
C30 H30A 0.9700
C30 H30B 0.9700
C31 H31A 0.9600
C31 H31B 0.9600
C31 H31C 0.9600
C32 C33B 1.261(17)
C32 C33A 1.423(11)
C32 O5 1.458(5)
C34 O7 1.246(4)
C34 O6 1.252(4)
C34 C35 1.499(5)
C35 C36B 1.371(13)
C35 C36A 1.394(14)
C37 O8 1.329(3)
C37 C42 1.404(4)
C37 C38 1.419(4)
C38 C39 1.402(4)
C38 C43 1.447(4)
C39 C40 1.365(5)
C39 H39 0.9300
C40 C41 1.389(5)
C40 C44 1.516(4)
C41 C42 1.396(4)
C41 H41 0.9300
C42 C45 1.465(4)
C43 N7 1.273(4)
C43 H43 0.9300
C44 H44A 0.9600
C44 H44B 0.9600
C44 H44C 0.9600
C45 N5 1.278(4)
C45 H45 0.9300
C46 N5 1.477(4)
C46 C47 1.533(5)
C46 H46A 0.9700
C46 H46B 0.9700
C47 C50 1.527(5)
C47 C48 1.537(5)
C47 C49 1.539(5)
C48 H48A 0.9600
C48 H48B 0.9600
C48 H48C 0.9600
C49 H49A 0.9600
C49 H49B 0.9600
C49 H49C 0.9600
C50 N6 1.482(4)
C50 H50A 0.9700
C50 H50B 0.9700
C51 N6 1.272(4)
C51 C52 1.458(5)
C51 H51 0.9300
C52 C57 1.401(4)
C52 C53 1.407(5)
C53 C54 1.372(5)
C53 H53 0.9300
C54 C55 1.376(5)
C54 C58 1.510(5)
C55 C56 1.403(5)
C55 H55 0.9300
C56 C57 1.405(4)
C56 C59 1.454(5)
C57 O9 1.331(4)
C58 H58A 0.9600
C58 H58B 0.9600
C58 H58C 0.9600
C59 N8 1.269(4)
C59 H59 0.9300
C60 N8 1.478(4)
C60 C61 1.521(5)
C60 H60A 0.9700
C60 H60B 0.9700
C61 C64 1.516(5)
C61 C62 1.519(6)
C61 C63 1.533(5)
C62 H62A 0.9600
C62 H62B 0.9600
C62 H62C 0.9600
C63 H63A 0.9600
C63 H63B 0.9600
C63 H63C 0.9600
C64 N7 1.486(4)
C64 H64A 0.9700
C64 H64B 0.9700
C65 O10 1.232(4)
C65 O11 1.255(4)
C65 C66 1.510(5)
C66 C67 1.433(7)
C66 H66A 0.9700
C66 H66B 0.9700
C67 H67A 0.9600
C67 H67B 0.9600
C67 H67C 0.9600
C68 C69B 1.288(17)
C68 C69A 1.396(11)
C68 O12 1.461(5)
C33A C33B 1.34(4)
C36A C36B 1.54(2)
C69A C69B 1.65(2)
Cl1 O14B 1.269(15)
Cl1 O13B 1.332(11)
Cl1 O16B 1.355(10)
Cl1 O15 1.365(7)
Cl1 O16A 1.392(8)
Cl1 O13A 1.429(6)
Cl1 O14A 1.468(7)
Cl2 O19A 1.287(6)
Cl2 O18B 1.318(11)
Cl2 O17 1.320(4)
Cl2 O18A 1.340(6)
Cl2 O19B 1.384(11)
Cl2 O20 1.494(11)
Cl2 O18C 1.740(16)
Cl3 O24 1.395(3)
Cl3 O23 1.396(3)
Cl3 O22 1.415(3)
Cl3 O21 1.416(3)
Mn1 O2 1.8890(19)
Mn1 O1 1.919(2)
Mn1 N1 1.990(2)
Mn1 N2 2.000(3)
Mn1 O3 2.101(2)
Mn1 O5 2.341(3)
Mn1 Mn2 3.2081(6)
Mn2 O4 2.124(3)
Mn2 O6 2.136(3)
Mn2 N4 2.206(2)
Mn2 N3 2.240(3)
Mn2 O1 2.271(2)
Mn2 O2 2.374(2)
Mn3 O10 2.105(3)
Mn3 O7 2.161(2)
Mn3 N5 2.188(3)
Mn3 N6 2.231(3)
Mn3 O9 2.297(2)
Mn3 O8 2.340(2)
Mn3 Mn4 3.2256(6)
Mn4 O8 1.903(2)
Mn4 O9 1.925(2)
Mn4 N8 1.997(2)
Mn4 N7 2.004(3)
Mn4 O11 2.100(2)
Mn4 O12 2.313(3)
O5 H5B 0.79(4)
O12 H12E 0.84(3)
O15 O14B 1.41(3)
O17 O18C 1.810(19)
O20 O19A 1.793(18)
O20 O18B 1.81(2)
O13A O13B 1.106(19)
O14A O14B 1.34(3)
O16A O16B 0.986(12)
O18A O18B 0.990(14)
O18A O19B 1.55(2)
O19A O19B 1.287(18)
O13B O16B 1.35(2)
O19B O18C 1.81(2)
